data_7003529
loop_
_publ_author_name
'Sit, Mei-Mei'
'Chan, Hoi-Shan'
'Xie, Zuowei'

_publ_section_title
;
 Synthesis, structure, and reactivity of Group 4 metallacycles
 incorporating a Me2C-linked cyclopentadienyl-carboranyl ligand
;
_journal_issue 11
_journal_name_full 'Dalton Transactions'
_journal_page_first 1454
_journal_page_last 1464
_journal_paper_doi 10.1039/b716929a
_journal_year 2008
_chemical_formula_sum 'C15 H32 B10 N2 Ti'
_chemical_formula_weight 396.43
_chemical_name_systematic
;
?
;
_space_group_IT_number 160
_symmetry_cell_setting trigonal
_symmetry_space_group_name_Hall 'R 3 -2"'
_symmetry_space_group_name_H-M 'R 3 m :H'
_atom_sites_solution_hydrogens geom
_atom_sites_solution_primary direct
_atom_sites_solution_secondary difmap
_audit_creation_method SHELXL-97
_cell_angle_alpha 90.00
_cell_angle_beta 90.00
_cell_angle_gamma 120.00
_cell_formula_units_Z 9
_cell_length_a 26.0448(12)
_cell_length_b 26.0448(12)
_cell_length_c 9.8439(10)
_cell_measurement_reflns_used 879
_cell_measurement_temperature 293(2)
_cell_measurement_theta_max 22.12
_cell_measurement_theta_min 2.71
_cell_volume 5782.8(7)
_computing_cell_refinement 'BRUKER SMART CCD DIFFRACTOMETER'
_computing_data_collection 'BRUKER SMART CCD DIFFRACTOMETER'
_computing_data_reduction 'BRUKER SMART CCD DIFFRACTOMETER'
_computing_molecular_graphics 'SIEMENS SHELXTL'
_computing_publication_material 'SIEMENS SHELXTL'
_computing_structure_refinement 'SHELXL-97 (Sheldrick, 1997)'
_computing_structure_solution 'SHELXS-97 (Sheldrick, 1990)'
_diffrn_ambient_temperature 293(2)
_diffrn_measured_fraction_theta_full 1.000
_diffrn_measured_fraction_theta_max 1.000
_diffrn_measurement_device_type 'BRUKER SMART CCD DIFFRACTOMETER'
_diffrn_measurement_method 'OMEGA SCAN'
_diffrn_radiation_monochromator graphite
_diffrn_radiation_source 'fine-focus sealed tube'
_diffrn_radiation_type MoK\a
_diffrn_radiation_wavelength 0.71073
_diffrn_reflns_av_R_equivalents 0.0447
_diffrn_reflns_av_sigmaI/netI 0.0376
_diffrn_reflns_limit_h_max 34
_diffrn_reflns_limit_h_min -34
_diffrn_reflns_limit_k_max 34
_diffrn_reflns_limit_k_min -31
_diffrn_reflns_limit_l_max 9
_diffrn_reflns_limit_l_min -13
_diffrn_reflns_number 13291
_diffrn_reflns_theta_full 28.02
_diffrn_reflns_theta_max 28.02
_diffrn_reflns_theta_min 1.56
_exptl_absorpt_coefficient_mu 0.336
_exptl_absorpt_correction_T_max 1.0000
_exptl_absorpt_correction_T_min 0.819524
_exptl_absorpt_correction_type SADABS
_exptl_crystal_colour orange
_exptl_crystal_density_diffrn 1.025
_exptl_crystal_density_meas 0
_exptl_crystal_density_method 'not measured'
_exptl_crystal_description block
_exptl_crystal_F_000 1872
_exptl_crystal_size_max 0.40
_exptl_crystal_size_mid 0.30
_exptl_crystal_size_min 0.20
_platon_squeeze_details
;
;
_refine_diff_density_max 0.216
_refine_diff_density_min -0.194
_refine_diff_density_rms 0.049
_refine_ls_abs_structure_details 'Flack H D (1983), Acta Cryst. A39, 876-881'
_refine_ls_abs_structure_Flack 0.04(3)
_refine_ls_extinction_method none
_refine_ls_goodness_of_fit_ref 0.973
_refine_ls_hydrogen_treatment riding
_refine_ls_matrix_type full
_refine_ls_number_parameters 139
_refine_ls_number_reflns 2834
_refine_ls_number_restraints 1
_refine_ls_restrained_S_all 0.973
_refine_ls_R_factor_all 0.0530
_refine_ls_R_factor_gt 0.0430
_refine_ls_shift/su_max 0.002
_refine_ls_shift/su_mean 0.000
_refine_ls_structure_factor_coef Fsqd
_refine_ls_weighting_details 'calc w=1/[\s^2^(Fo^2^)+(0.0726P)^2^+0.0000P] where P=(Fo^2^+2Fc^2^)/3'
_refine_ls_weighting_scheme calc
_refine_ls_wR_factor_gt 0.1052
_refine_ls_wR_factor_ref 0.1102
_reflns_number_gt 2321
_reflns_number_total 2834
_reflns_threshold_expression >2sigma(I)
_cod_data_source_file b716929a.txt
_cod_data_source_block 2a
_cod_depositor_comments
;
The following automatic conversions were performed:
'_symmetry_cell_setting' value 'Trigonal' changed to 'trigonal' according
to '/home/saulius/struct/CIF-dictionaries/cif_core.dic' dictionary named
'cif_core.dic' version 2.4.1 from 2010-06-29.

Automatic conversion script
Id: cif_fix_enum 1527 2010-12-29 10:47:43Z saulius 
;
_cod_original_sg_symbol_H-M R3m
_cod_database_code 7003529

loop_
_symmetry_equiv_pos_as_xyz
'x, y, z'
'-y, x-y, z'
'-x+y, -x, z'
'-y, -x, z'
'-x+y, y, z'
'x, x-y, z'
'x+2/3, y+1/3, z+1/3'
'-y+2/3, x-y+1/3, z+1/3'
'-x+y+2/3, -x+1/3, z+1/3'
'-y+2/3, -x+1/3, z+1/3'
'-x+y+2/3, y+1/3, z+1/3'
'x+2/3, x-y+1/3, z+1/3'
'x+1/3, y+2/3, z+2/3'
'-y+1/3, x-y+2/3, z+2/3'
'-x+y+1/3, -x+2/3, z+2/3'
'-y+1/3, -x+2/3, z+2/3'
'-x+y+1/3, y+2/3, z+2/3'
'x+1/3, x-y+2/3, z+2/3'

loop_
_atom_site_label
_atom_site_type_symbol
_atom_site_fract_x
_atom_site_fract_y
_atom_site_fract_z
_atom_site_U_iso_or_equiv
_atom_site_adp_type
_atom_site_occupancy
_atom_site_symmetry_multiplicity
_atom_site_calc_flag
_atom_site_refinement_flags
_atom_site_disorder_assembly
_atom_site_disorder_group
Ti1 Ti 0.506785(12) 0.493215(12) 0.05770(5) 0.04142(16) Uani 1 2 d S . .
N1 N 0.42795(10) 0.45694(10) -0.0042(2) 0.0562(6) Uani 1 1 d . . .
B3 B 0.56314(12) 0.54597(10) 0.3677(3) 0.0443(6) Uani 1 1 d . . .
H3 H 0.6061 0.5736 0.3173 0.053 Uiso 1 1 calc R . .
B4 B 0.55707(13) 0.51101(13) 0.5285(3) 0.0524(7) Uani 1 1 d . . .
H4 H 0.5960 0.5161 0.5838 0.063 Uiso 1 1 calc R . .
B5 B 0.50568(12) 0.56207(11) 0.3587(3) 0.0477(6) Uani 1 1 d . . .
H5 H 0.5110 0.6011 0.3030 0.057 Uiso 1 1 calc R . .
B6 B 0.54130(15) 0.56921(14) 0.5152(3) 0.0578(7) Uani 1 1 d . . .
H6 H 0.5704 0.6127 0.5617 0.069 Uiso 1 1 calc R . .
B7 B 0.49426(11) 0.50574(11) 0.6131(5) 0.0584(11) Uani 1 2 d S . .
H7 H 0.4922 0.5078 0.7244 0.070 Uiso 1 2 calc SR . .
B8 B 0.46289(11) 0.53711(11) 0.5123(5) 0.0604(11) Uani 1 2 d S . .
H8 H 0.4406 0.5594 0.5574 0.072 Uiso 1 2 calc SR . .
C1 C 0.52966(7) 0.47034(7) 0.3805(3) 0.0409(7) Uani 1 2 d S . .
C2 C 0.49946(7) 0.50054(7) 0.2786(3) 0.0367(6) Uani 1 2 d S . .
C11 C 0.56065(7) 0.43935(7) 0.3062(4) 0.0456(7) Uani 1 2 d S . .
C12 C 0.53169(13) 0.37403(11) 0.3471(3) 0.0640(7) Uani 1 1 d . . .
H12A H 0.5512 0.3560 0.3012 0.096 Uiso 1 1 calc R . .
H12B H 0.4905 0.3540 0.3223 0.096 Uiso 1 1 calc R . .
H12C H 0.5352 0.3712 0.4435 0.096 Uiso 1 1 calc R . .
C13 C 0.55528(7) 0.44472(7) 0.1542(4) 0.0461(7) Uani 1 2 d S . .
C14 C 0.59618(11) 0.49032(13) 0.0703(3) 0.0548(6) Uani 1 1 d . . .
H14 H 0.6311 0.5235 0.0985 0.066 Uiso 1 1 calc R . .
C15 C 0.57513(13) 0.47710(16) -0.0650(3) 0.0687(8) Uani 1 1 d . . .
H15 H 0.5938 0.5002 -0.1410 0.082 Uiso 1 1 calc R . .
C16 C 0.38398(14) 0.39653(16) -0.0387(4) 0.0883(11) Uani 1 1 d . . .
H16A H 0.3480 0.3952 -0.0667 0.133 Uiso 1 1 calc R . .
H16B H 0.3762 0.3716 0.0393 0.133 Uiso 1 1 calc R . .
H16C H 0.3986 0.3828 -0.1114 0.133 Uiso 1 1 calc R . .
C17 C 0.40530(14) 0.49730(16) -0.0430(4) 0.0790(9) Uani 1 1 d . . .
H17A H 0.4028 0.4977 -0.1412 0.095 Uiso 1 1 calc R . .
H17B H 0.3654 0.4810 -0.0076 0.095 Uiso 1 1 calc R . .
C18 C 0.44086(10) 0.55914(10) 0.0047(5) 0.0788(13) Uani 1 2 d S . .
H18A H 0.4416 0.5584 0.1032 0.095 Uiso 1 2 calc SR . .
H18B H 0.4201 0.5799 -0.0210 0.095 Uiso 1 2 calc SR . .

loop_
_atom_site_aniso_label
_atom_site_aniso_U_11
_atom_site_aniso_U_22
_atom_site_aniso_U_33
_atom_site_aniso_U_23
_atom_site_aniso_U_13
_atom_site_aniso_U_12
Ti1 0.0416(2) 0.0416(2) 0.0358(3) 0.00097(13) -0.00097(13) 0.0168(3)
N1 0.0469(11) 0.0632(13) 0.0471(13) -0.0017(10) -0.0104(9) 0.0191(10)
B3 0.0420(13) 0.0351(12) 0.0435(14) -0.0012(10) -0.0068(11) 0.0100(10)
B4 0.0512(15) 0.0517(15) 0.0400(14) -0.0006(11) -0.0115(12) 0.0148(13)
B5 0.0510(15) 0.0378(12) 0.0477(15) -0.0010(11) -0.0020(12) 0.0173(11)
B6 0.0624(18) 0.0528(17) 0.0535(19) -0.0126(14) -0.0127(14) 0.0253(14)
B7 0.0669(19) 0.0669(19) 0.036(2) 0.0006(9) -0.0006(9) 0.029(2)
B8 0.0627(18) 0.0627(18) 0.050(3) -0.0025(11) 0.0025(11) 0.027(2)
C1 0.0353(10) 0.0353(10) 0.0429(18) 0.0029(7) -0.0029(7) 0.0108(12)
C2 0.0348(10) 0.0348(10) 0.0364(16) 0.0022(6) -0.0022(6) 0.0145(11)
C11 0.0457(12) 0.0457(12) 0.0441(18) 0.0030(7) -0.0030(7) 0.0220(14)
C12 0.0764(18) 0.0497(14) 0.0703(19) 0.0060(13) -0.0008(15) 0.0348(14)
C13 0.0419(12) 0.0419(12) 0.054(2) -0.0002(7) 0.0002(7) 0.0207(14)
C14 0.0466(13) 0.0649(14) 0.0530(15) 0.0034(12) 0.0065(12) 0.0279(13)
C15 0.0712(17) 0.088(2) 0.0561(17) 0.0092(14) 0.0231(14) 0.0472(15)
C16 0.0597(18) 0.076(2) 0.096(3) -0.0103(19) -0.0211(17) 0.0087(16)
C17 0.0617(17) 0.100(3) 0.079(2) 0.0048(19) -0.0183(16) 0.0430(18)
C18 0.088(3) 0.088(3) 0.078(3) 0.0061(11) -0.0061(11) 0.057(3)

loop_
_atom_type_symbol
_atom_type_description
_atom_type_scat_dispersion_real
_atom_type_scat_dispersion_imag
_atom_type_scat_source
C C 0.0033 0.0016 'International Tables Vol C Tables 4.2.6.8 and 6.1.1.4'
H H 0.0000 0.0000 'International Tables Vol C Tables 4.2.6.8 and 6.1.1.4'
B B 0.0013 0.0007 'International Tables Vol C Tables 4.2.6.8 and 6.1.1.4'
N N 0.0061 0.0033 'International Tables Vol C Tables 4.2.6.8 and 6.1.1.4'
Ti Ti 0.2776 0.4457 'International Tables Vol C Tables 4.2.6.8 and 6.1.1.4'

loop_
_geom_angle_atom_site_label_1
_geom_angle_atom_site_label_2
_geom_angle_atom_site_label_3
_geom_angle
_geom_angle_site_symmetry_1
_geom_angle_site_symmetry_3
_geom_angle_publ_flag
N1 Ti1 N1 105.63(14) . 4_665 ?
N1 Ti1 C2 104.10(8) . . ?
N1 Ti1 C2 104.10(8) 4_665 . ?
N1 Ti1 C15 90.95(11) . 4_665 ?
N1 Ti1 C15 118.46(11) 4_665 4_665 ?
C2 Ti1 C15 128.93(11) . 4_665 ?
N1 Ti1 C15 118.46(11) . . ?
N1 Ti1 C15 90.95(11) 4_665 . ?
C2 Ti1 C15 128.93(11) . . ?
C15 Ti1 C15 33.56(17) 4_665 . ?
N1 Ti1 C14 147.54(11) . . ?
N1 Ti1 C14 94.96(10) 4_665 . ?
C2 Ti1 C14 94.61(10) . . ?
C15 Ti1 C14 56.89(11) 4_665 . ?
C15 Ti1 C14 34.85(10) . . ?
N1 Ti1 C14 94.96(10) . 4_665 ?
N1 Ti1 C14 147.54(11) 4_665 4_665 ?
C2 Ti1 C14 94.61(10) . 4_665 ?
C15 Ti1 C14 34.85(10) 4_665 4_665 ?
C15 Ti1 C14 56.89(11) . 4_665 ?
C14 Ti1 C14 56.76(14) . 4_665 ?
N1 Ti1 C13 126.66(7) . . ?
N1 Ti1 C13 126.66(7) 4_665 . ?
C2 Ti1 C13 75.17(12) . . ?
C15 Ti1 C13 57.48(11) 4_665 . ?
C15 Ti1 C13 57.48(11) . . ?
C14 Ti1 C13 34.27(8) . . ?
C14 Ti1 C13 34.27(8) 4_665 . ?
C16 N1 C17 109.2(3) . . ?
C16 N1 Ti1 133.8(2) . . ?
C17 N1 Ti1 116.52(19) . . ?
C1 B3 C2 59.04(15) . . ?
C1 B3 B5 105.97(19) . . ?
C2 B3 B5 59.47(16) . . ?
C1 B3 B6 105.4(2) . . ?
C2 B3 B6 106.8(2) . . ?
B5 B3 B6 60.00(17) . . ?
C1 B3 B4 59.09(16) . . ?
C2 B3 B4 106.91(18) . . ?
B5 B3 B4 107.4(2) . . ?
B6 B3 B4 59.24(18) . . ?
C1 B4 B6 105.2(2) . . ?
C1 B4 B4 59.19(11) . 4_665 ?
B6 B4 B4 108.27(14) . 4_665 ?
C1 B4 B7 105.4(2) . . ?
B6 B4 B7 60.01(19) . . ?
B4 B4 B7 60.11(12) 4_665 . ?
C1 B4 B3 58.19(14) . . ?
B6 B4 B3 59.81(17) . . ?
B4 B4 B3 107.34(12) 4_665 . ?
B7 B4 B3 107.3(2) . . ?
C2 B5 B3 59.48(14) . . ?
C2 B5 B6 107.4(2) . . ?
B3 B5 B6 60.74(17) . . ?
C2 B5 B5 59.13(11) . 4_665 ?
B3 B5 B5 107.96(11) . 4_665 ?
B6 B5 B5 108.45(14) . 4_665 ?
C2 B5 B8 107.2(2) . . ?
B3 B5 B8 108.7(2) . . ?
B6 B5 B8 60.01(19) . . ?
B5 B5 B8 60.58(12) 4_665 . ?
B5 B6 B4 108.1(2) . . ?
B5 B6 B7 107.2(2) . . ?
B4 B6 B7 60.5(2) . . ?
B5 B6 B3 59.26(17) . . ?
B4 B6 B3 60.95(17) . . ?
B7 B6 B3 108.5(2) . . ?
B5 B6 B8 61.0(2) . . ?
B4 B6 B8 107.7(2) . . ?
B7 B6 B8 58.3(2) . . ?
B3 B6 B8 108.4(2) . . ?
B8 B7 B6 61.08(18) . 4_665 ?
B8 B7 B6 61.08(18) . . ?
B6 B7 B6 108.7(3) 4_665 . ?
B8 B7 B4 109.2(3) . 4_665 ?
B6 B7 B4 59.53(18) 4_665 4_665 ?
B6 B7 B4 107.6(3) . 4_665 ?
B8 B7 B4 109.2(3) . . ?
B6 B7 B4 107.6(3) 4_665 . ?
B6 B7 B4 59.53(18) . . ?
B4 B7 B4 59.8(2) 4_665 . ?
B7 B8 B6 60.65(18) . . ?
B7 B8 B6 60.65(18) . 4_665 ?
B6 B8 B6 108.0(3) . 4_665 ?
B7 B8 B5 107.5(3) . 4_665 ?
B6 B8 B5 106.2(3) . 4_665 ?
B6 B8 B5 58.98(18) 4_665 4_665 ?
B7 B8 B5 107.5(3) . . ?
B6 B8 B5 58.98(18) . . ?
B6 B8 B5 106.2(3) 4_665 . ?
B5 B8 B5 58.8(2) 4_665 . ?
C11 C1 C2 116.0(3) . . ?
C11 C1 B3 117.20(16) . . ?
C2 C1 B3 60.64(13) . . ?
C11 C1 B3 117.20(16) . 4_665 ?
C2 C1 B3 60.64(13) . 4_665 ?
B3 C1 B3 112.0(3) . 4_665 ?
C11 C1 B4 122.9(2) . . ?
C2 C1 B4 111.1(2) . . ?
B3 C1 B4 62.72(15) . . ?
B3 C1 B4 113.0(2) 4_665 . ?
C11 C1 B4 122.9(2) . 4_665 ?
C2 C1 B4 111.1(2) . 4_665 ?
B3 C1 B4 113.0(2) . 4_665 ?
B3 C1 B4 62.72(15) 4_665 4_665 ?
B4 C1 B4 61.6(2) . 4_665 ?
C1 C2 B5 108.2(2) . . ?
C1 C2 B5 108.2(2) . 4_665 ?
B5 C2 B5 61.7(2) . 4_665 ?
C1 C2 B3 60.32(13) . . ?
B5 C2 B3 61.05(15) . . ?
B5 C2 B3 111.3(2) 4_665 . ?
C1 C2 B3 60.32(13) . 4_665 ?
B5 C2 B3 111.3(2) . 4_665 ?
B5 C2 B3 61.05(15) 4_665 4_665 ?
B3 C2 B3 111.4(2) . 4_665 ?
C1 C2 Ti1 117.74(19) . . ?
B5 C2 Ti1 124.21(17) . . ?
B5 C2 Ti1 124.21(17) 4_665 . ?
B3 C2 Ti1 117.92(14) . . ?
B3 C2 Ti1 117.92(14) 4_665 . ?
C13 C11 C12 110.2(2) . 4_665 ?
C13 C11 C12 110.2(2) . . ?
C12 C11 C12 106.7(3) 4_665 . ?
C13 C11 C1 108.4(3) . . ?
C12 C11 C1 110.7(2) 4_665 . ?
C12 C11 C1 110.7(2) . . ?
C14 C13 C14 107.0(3) . 4_665 ?
C14 C13 C11 126.45(17) . . ?
C14 C13 C11 126.45(17) 4_665 . ?
C14 C13 Ti1 72.29(16) . . ?
C14 C13 Ti1 72.29(16) 4_665 . ?
C11 C13 Ti1 122.7(2) . . ?
C13 C14 C15 108.1(3) . . ?
C13 C14 Ti1 73.45(15) . . ?
C15 C14 Ti1 72.03(15) . . ?
C15 C15 C14 108.38(17) 4_665 . ?
C15 C15 Ti1 73.22(9) 4_665 . ?
C14 C15 Ti1 73.11(15) . . ?
C18 C17 N1 115.8(3) . . ?
C17 C18 C17 118.4(5) . 4_665 ?

loop_
_geom_bond_atom_site_label_1
_geom_bond_atom_site_label_2
_geom_bond_distance
_geom_bond_site_symmetry_2
_geom_bond_publ_flag
Ti1 N1 1.882(2) . ?
Ti1 N1 1.882(2) 4_665 ?
Ti1 C2 2.199(3) . ?
Ti1 C15 2.356(3) 4_665 ?
Ti1 C15 2.356(3) . ?
Ti1 C14 2.370(2) . ?
Ti1 C14 2.370(2) 4_665 ?
Ti1 C13 2.385(3) . ?
N1 C16 1.449(4) . ?
N1 C17 1.489(4) . ?
B3 C1 1.714(3) . ?
B3 C2 1.720(3) . ?
B3 B5 1.747(4) . ?
B3 B6 1.773(4) . ?
B3 B4 1.793(4) . ?
B4 C1 1.731(4) . ?
B4 B6 1.762(5) . ?
B4 B4 1.773(6) 4_665 ?
B4 B7 1.779(5) . ?
B5 C2 1.720(4) . ?
B5 B6 1.760(4) . ?
B5 B5 1.765(5) 4_665 ?
B5 B8 1.796(5) . ?
B6 B7 1.771(4) . ?
B6 B8 1.779(4) . ?
B7 B8 1.728(7) . ?
B7 B6 1.771(4) 4_665 ?
B7 B4 1.779(5) 4_665 ?
B8 B6 1.779(4) 4_665 ?
B8 B5 1.796(5) 4_665 ?
C1 C11 1.578(5) . ?
C1 C2 1.692(4) . ?
C1 B3 1.714(3) 4_665 ?
C1 B4 1.731(4) 4_665 ?
C2 B5 1.720(4) 4_665 ?
C2 B3 1.720(3) 4_665 ?
C11 C13 1.516(5) . ?
C11 C12 1.530(3) 4_665 ?
C11 C12 1.530(3) . ?
C13 C14 1.401(4) . ?
C13 C14 1.401(4) 4_665 ?
C14 C15 1.416(4) . ?
C15 C15 1.360(7) 4_665 ?
C17 C18 1.477(4) . ?
C18 C17 1.477(4) 4_665 ?

loop_
_platon_squeeze_void_nr
_platon_squeeze_void_average_x
_platon_squeeze_void_average_y
_platon_squeeze_void_average_z
_platon_squeeze_void_volume
_platon_squeeze_void_count_electrons
1 0.000 0.000 -0.041 410.0 201.5
2 0.333 0.667 0.094 415.4 202.0
3 0.667 0.333 -0.088 415.1 202.0
